data_7154841
loop_
_publ_author_name
'Lippe, Jan'
'Seichter, Wilhelm'
'Mazik, Monika'

_publ_section_title
;
 Improved binding affinity and interesting selectivities of
 aminopyrimidine-bearing carbohydrate receptors in comparison with their
 aminopyridine analogues.
;
_journal_issue 48
_journal_name_full 'Organic &amp; biomolecular chemistry'
_journal_page_first 11622
_journal_page_last 11632
_journal_paper_doi 10.1039/c5ob01757b
_journal_volume 13
_journal_year 2015
_chemical_formula_moiety 'C33 H45 N9, 0.5(H2 O)'
_chemical_formula_sum 'C33 H46 N9 O0.5'
_chemical_formula_weight 576.78
_chemical_name_systematic
;
 ?
;
_space_group_crystal_system triclinic
_space_group_IT_number 2
_space_group_name_Hall '-P 1'
_space_group_name_H-M_alt 'P -1'
_symmetry_space_group_name_Hall '-P 1'
_symmetry_space_group_name_H-M 'P -1'
_atom_sites_solution_hydrogens mixed
_audit_creation_method SHELXL-2013
_audit_update_record
;
2015-08-06 deposited with the CCDC.
2015-10-05 downloaded from the CCDC.
;
_cell_angle_alpha 87.760(2)
_cell_angle_beta 87.387(2)
_cell_angle_gamma 89.741(2)
_cell_formula_units_Z 4
_cell_length_a 12.5638(5)
_cell_length_b 13.9738(5)
_cell_length_c 18.3524(6)
_cell_measurement_reflns_used 9948
_cell_measurement_temperature 100(2)
_cell_measurement_theta_max 28.53
_cell_measurement_theta_min 2.39
_cell_volume 3216.2(2)
_computing_cell_refinement 'SAINT-NT (Sheldrick, 2008)'
_computing_data_collection 'Kappa APEX 2 (Bruker AXS)'
_computing_data_reduction SAINT
_computing_molecular_graphics 'ORTEP-3 (Farrugia, 2012)'
_computing_publication_material SHELXTL
_computing_structure_refinement 'SHELXL-2013 (Sheldrick, 2013)'
_computing_structure_solution 'SHELXS-97 (Sheldrick, 2008)'
_diffrn_ambient_temperature 100(2)
_diffrn_measured_fraction_theta_full 1.000
_diffrn_measured_fraction_theta_max 0.997
_diffrn_measurement_device_type 'CCD area detector'
_diffrn_measurement_method 'phi and omega scan'
_diffrn_radiation_type MoK\a
_diffrn_radiation_wavelength 0.71073
_diffrn_reflns_av_R_equivalents 0.0272
_diffrn_reflns_av_unetI/netI 0.0329
_diffrn_reflns_laue_measured_fraction_full 1.000
_diffrn_reflns_laue_measured_fraction_max 0.997
_diffrn_reflns_limit_h_max 16
_diffrn_reflns_limit_h_min -16
_diffrn_reflns_limit_k_max 18
_diffrn_reflns_limit_k_min -18
_diffrn_reflns_limit_l_max 24
_diffrn_reflns_limit_l_min -24
_diffrn_reflns_number 55376
_diffrn_reflns_point_group_measured_fraction_full 1.000
_diffrn_reflns_point_group_measured_fraction_max 0.997
_diffrn_reflns_theta_full 25.242
_diffrn_reflns_theta_max 28.400
_diffrn_reflns_theta_min 1.623
_exptl_absorpt_coefficient_mu 0.075
_exptl_absorpt_correction_type none
_exptl_crystal_colour colourless
_exptl_crystal_density_diffrn 1.191
_exptl_crystal_description prism
_exptl_crystal_F_000 1244
_exptl_crystal_size_max 0.320
_exptl_crystal_size_mid 0.300
_exptl_crystal_size_min 0.160
_refine_diff_density_max 0.480
_refine_diff_density_min -0.465
_refine_diff_density_rms 0.047
_refine_ls_extinction_method none
_refine_ls_goodness_of_fit_ref 1.032
_refine_ls_hydrogen_treatment mixed
_refine_ls_matrix_type full
_refine_ls_number_parameters 808
_refine_ls_number_reflns 16106
_refine_ls_number_restraints 6
_refine_ls_restrained_S_all 1.032
_refine_ls_R_factor_all 0.0650
_refine_ls_R_factor_gt 0.0475
_refine_ls_shift/su_max 0.001
_refine_ls_shift/su_mean 0.000
_refine_ls_structure_factor_coef Fsqd
_refine_ls_weighting_details 'w=1/[\s^2^(Fo^2^)+(0.0594P)^2^+1.3139P] where P=(Fo^2^+2Fc^2^)/3'
_refine_ls_weighting_scheme calc
_refine_ls_wR_factor_gt 0.1178
_refine_ls_wR_factor_ref 0.1298
_reflns_Friedel_coverage 0.000
_reflns_number_gt 12439
_reflns_number_total 16106
_reflns_threshold_expression 'I > 2\s(I)'
_cod_data_source_file c5ob01757b2.cif
_cod_data_source_block Lippe5new
_cod_database_code 7154841
_shelx_space_group_comment
;
The symmetry employed for this shelxl refinement is uniquely defined
by the following loop, which should always be used as a source of
symmetry information in preference to the above space-group names.
They are only intended as comments.
;
_shelx_estimated_absorpt_t_min 0.976
_shelx_estimated_absorpt_t_max 0.988
_shelxl_version_number 2013-4

loop_
_space_group_symop_operation_xyz
'x, y, z'
'-x, -y, -z'

loop_
_atom_site_label
_atom_site_type_symbol
_atom_site_fract_x
_atom_site_fract_y
_atom_site_fract_z
_atom_site_U_iso_or_equiv
_atom_site_adp_type
_atom_site_occupancy
_atom_site_site_symmetry_order
_atom_site_calc_flag
_atom_site_refinement_flags_posn
_atom_site_refinement_flags_adp
N1 N 1.00542(9) 0.84003(8) 0.38624(6) 0.0197(2) Uani 1 1 d D .
H1 H 0.9706(13) 0.7898(9) 0.3714(9) 0.029(5) Uiso 1 1 d D .
N2 N 1.11459(9) 0.82082(8) 0.28429(6) 0.0203(2) Uani 1 1 d . .
N3 N 1.14500(9) 0.94550(8) 0.36817(6) 0.0184(2) Uani 1 1 d . .
N4 N 0.56820(9) 0.84111(8) 0.34740(6) 0.0189(2) Uani 1 1 d D .
H4 H 0.5814(14) 0.7797(7) 0.3436(10) 0.030(5) Uiso 1 1 d D .
N5 N 0.56323(9) 0.83956(8) 0.22298(6) 0.0191(2) Uani 1 1 d . .
N6 N 0.54851(9) 0.98776(8) 0.28558(6) 0.0190(2) Uani 1 1 d . .
N7 N 0.75153(10) 0.57096(8) 0.58619(7) 0.0228(3) Uani 1 1 d D .
H7 H 0.7751(13) 0.5657(12) 0.5404(6) 0.029(5) Uiso 1 1 d D .
N8 N 0.65699(10) 0.49660(8) 0.68351(7) 0.0244(3) Uani 1 1 d . .
N9 N 0.72361(10) 0.41074(8) 0.57950(7) 0.0227(3) Uani 1 1 d . .
C1 C 0.86063(10) 0.84861(9) 0.47708(7) 0.0164(3) Uani 1 1 d . .
C2 C 0.77113(10) 0.88459(9) 0.44191(7) 0.0163(3) Uani 1 1 d . .
C3 C 0.67037(10) 0.84453(9) 0.45888(7) 0.0159(2) Uani 1 1 d . .
C4 C 0.65897(10) 0.76988(9) 0.51200(7) 0.0162(3) Uani 1 1 d . .
C5 C 0.74744(11) 0.73996(9) 0.55096(7) 0.0165(3) Uani 1 1 d . .
C6 C 0.84931(10) 0.77644(9) 0.53236(7) 0.0168(3) Uani 1 1 d . .
C7 C 0.78215(11) 0.96948(9) 0.38811(8) 0.0196(3) Uani 1 1 d . .
H7AA H 0.7284 0.9646 0.3506 0.024 Uiso 1 1 calc R U
H7AB H 0.8537 0.9684 0.3632 0.024 Uiso 1 1 calc R U
C8 C 0.76674(12) 1.06410(10) 0.42677(9) 0.0267(3) Uani 1 1 d . .
H8A H 0.6949 1.0663 0.4499 0.040 Uiso 1 1 calc R U
H8B H 0.7758 1.1178 0.3911 0.040 Uiso 1 1 calc R U
H8C H 0.8196 1.0688 0.4641 0.040 Uiso 1 1 calc R U
C9 C 0.55191(11) 0.72196(10) 0.52827(8) 0.0197(3) Uani 1 1 d . .
H9A H 0.5638 0.6541 0.5435 0.024 Uiso 1 1 calc R U
H9B H 0.5117 0.7230 0.4831 0.024 Uiso 1 1 calc R U
C10 C 0.48500(12) 0.77043(11) 0.58815(8) 0.0264(3) Uani 1 1 d . .
H10A H 0.5236 0.7682 0.6334 0.040 Uiso 1 1 calc R U
H10B H 0.4170 0.7368 0.5963 0.040 Uiso 1 1 calc R U
H10C H 0.4716 0.8373 0.5730 0.040 Uiso 1 1 calc R U
C11 C 0.94512(11) 0.73981(10) 0.57272(8) 0.0212(3) Uani 1 1 d . .
H11A H 1.0082 0.7400 0.5383 0.025 Uiso 1 1 calc R U
H11B H 0.9319 0.6727 0.5900 0.025 Uiso 1 1 calc R U
C12 C 0.96982(13) 0.79932(11) 0.63811(8) 0.0272(3) Uani 1 1 d . .
H12A H 0.9814 0.8662 0.6217 0.041 Uiso 1 1 calc R U
H12B H 1.0341 0.7742 0.6605 0.041 Uiso 1 1 calc R U
H12C H 0.9097 0.7957 0.6741 0.041 Uiso 1 1 calc R U
C13 C 0.96959(10) 0.88661(9) 0.45263(7) 0.0177(3) Uani 1 1 d . .
H13A H 0.9659 0.9568 0.4432 0.021 Uiso 1 1 calc R U
H13B H 1.0206 0.8734 0.4914 0.021 Uiso 1 1 calc R U
C14 C 1.09144(10) 0.87012(9) 0.34470(7) 0.0168(3) Uani 1 1 d . .
C15 C 1.20163(11) 0.84861(10) 0.24493(8) 0.0211(3) Uani 1 1 d . .
C16 C 1.26492(11) 0.92332(10) 0.26583(8) 0.0209(3) Uani 1 1 d . .
H16 H 1.3281 0.9411 0.2384 0.025 Uiso 1 1 calc R U
C17 C 1.23285(11) 0.97091(9) 0.32797(8) 0.0200(3) Uani 1 1 d . .
C18 C 1.22698(13) 0.79560(12) 0.17669(8) 0.0305(3) Uani 1 1 d . .
H18A H 1.2334 0.7270 0.1890 0.046 Uiso 1 1 calc R U
H18B H 1.2944 0.8192 0.1538 0.046 Uiso 1 1 calc R U
H18C H 1.1698 0.8060 0.1427 0.046 Uiso 1 1 calc R U
C19 C 1.29482(12) 1.05307(11) 0.35429(9) 0.0290(3) Uani 1 1 d . .
H19A H 1.2786 1.1113 0.3253 0.044 Uiso 1 1 calc R U
H19B H 1.3712 1.0391 0.3490 0.044 Uiso 1 1 calc R U
H19C H 1.2752 1.0626 0.4058 0.044 Uiso 1 1 calc R U
C20 C 0.57481(10) 0.88257(10) 0.41885(7) 0.0181(3) Uani 1 1 d . .
H20A H 0.5089 0.8675 0.4486 0.022 Uiso 1 1 calc R U
H20B H 0.5802 0.9531 0.4125 0.022 Uiso 1 1 calc R U
C21 C 0.55880(10) 0.89210(9) 0.28368(7) 0.0176(3) Uani 1 1 d . .
C22 C 0.55144(10) 0.88783(10) 0.15938(7) 0.0198(3) Uani 1 1 d . .
C23 C 0.53625(11) 0.98656(10) 0.15631(8) 0.0211(3) Uani 1 1 d . .
H23 H 0.5251 1.0201 0.1113 0.025 Uiso 1 1 calc R U
C24 C 0.53786(11) 1.03454(10) 0.22093(8) 0.0201(3) Uani 1 1 d . .
C25 C 0.55864(13) 0.83095(11) 0.09205(8) 0.0269(3) Uani 1 1 d . .
H25A H 0.6335 0.8250 0.0753 0.040 Uiso 1 1 calc R U
H25B H 0.5184 0.8635 0.0538 0.040 Uiso 1 1 calc R U
H25C H 0.5287 0.7671 0.1030 0.040 Uiso 1 1 calc R U
C26 C 0.52760(14) 1.14111(10) 0.22187(9) 0.0288(3) Uani 1 1 d . .
H26A H 0.4545 1.1583 0.2372 0.043 Uiso 1 1 calc R U
H26B H 0.5444 1.1688 0.1728 0.043 Uiso 1 1 calc R U
H26C H 0.5772 1.1661 0.2562 0.043 Uiso 1 1 calc R U
C27 C 0.73299(11) 0.66631(9) 0.61341(8) 0.0196(3) Uani 1 1 d . .
H27A H 0.7838 0.6790 0.6515 0.024 Uiso 1 1 calc R U
H27B H 0.6598 0.6706 0.6355 0.024 Uiso 1 1 calc R U
C28 C 0.70819(11) 0.48989(10) 0.61821(8) 0.0211(3) Uani 1 1 d . .
C29 C 0.61636(12) 0.41379(11) 0.71290(9) 0.0283(3) Uani 1 1 d . .
C30 C 0.62995(12) 0.32833(11) 0.67845(9) 0.0289(3) Uani 1 1 d . .
H30 H 0.6025 0.2703 0.7003 0.035 Uiso 1 1 calc R U
C31 C 0.68483(11) 0.32950(10) 0.61103(9) 0.0245(3) Uani 1 1 d . .
C32 C 0.55563(16) 0.41988(13) 0.78512(10) 0.0420(4) Uani 1 1 d . .
H32A H 0.6055 0.4303 0.8235 0.063 Uiso 1 1 calc R U
H32B H 0.5168 0.3600 0.7961 0.063 Uiso 1 1 calc R U
H32C H 0.5050 0.4734 0.7828 0.063 Uiso 1 1 calc R U
C33 C 0.70509(13) 0.24119(10) 0.56894(10) 0.0310(4) Uani 1 1 d . .
H33A H 0.6790 0.2510 0.5197 0.046 Uiso 1 1 calc R U
H33B H 0.6678 0.1869 0.5938 0.046 Uiso 1 1 calc R U
H33C H 0.7818 0.2278 0.5658 0.046 Uiso 1 1 calc R U
N1A N 0.73490(10) 1.10294(8) 0.03185(7) 0.0234(3) Uani 1 1 d D .
H1A H 0.6860(12) 1.0690(12) 0.0577(9) 0.035(5) Uiso 1 1 d D .
N2A N 0.79204(10) 1.25676(8) 0.00084(6) 0.0207(2) Uani 1 1 d . .
N3A N 0.61126(10) 1.22301(8) 0.04288(7) 0.0238(3) Uani 1 1 d . .
N4A N 0.77250(9) 0.74910(8) 0.25677(6) 0.0203(2) Uani 1 1 d D .
H4A H 0.7090(9) 0.7641(12) 0.2416(9) 0.025(4) Uiso 1 1 d D .
N5A N 0.68734(9) 0.63693(8) 0.33318(6) 0.0201(2) Uani 1 1 d . .
N6A N 0.87549(9) 0.66715(8) 0.33932(6) 0.0175(2) Uani 1 1 d . .
N7A N 0.97681(10) 0.72929(9) -0.07384(7) 0.0243(3) Uani 1 1 d D .
H7A H 1.0277(11) 0.7544(12) -0.0489(9) 0.034(5) Uiso 1 1 d D .
N8A N 1.11230(10) 0.68768(9) -0.15378(7) 0.0254(3) Uani 1 1 d . .
N9A N 0.94016(10) 0.61341(8) -0.15571(7) 0.0239(3) Uani 1 1 d . .
C1A C 0.84504(10) 0.96024(9) 0.05319(7) 0.0180(3) Uani 1 1 d . .
C2A C 0.84429(10) 0.93173(9) 0.12769(7) 0.0179(3) Uani 1 1 d . .
C3A C 0.85406(10) 0.83417(9) 0.14786(7) 0.0179(3) Uani 1 1 d . .
C4A C 0.86111(10) 0.76493(9) 0.09402(8) 0.0188(3) Uani 1 1 d . .
C5A C 0.85802(11) 0.79401(9) 0.02020(8) 0.0196(3) Uani 1 1 d . .
C6A C 0.84817(11) 0.89175(9) -0.00058(7) 0.0191(3) Uani 1 1 d . .
C7A C 0.83051(11) 1.00623(10) 0.18567(8) 0.0211(3) Uani 1 1 d . .
H7AC H 0.7867 0.9782 0.2273 0.025 Uiso 1 1 calc R U
H7AD H 0.7907 1.0615 0.1651 0.025 Uiso 1 1 calc R U
C8A C 0.93481(13) 1.04266(11) 0.21427(9) 0.0278(3) Uani 1 1 d . .
H8A1 H 0.9768 0.9883 0.2325 0.042 Uiso 1 1 calc R U
H8A2 H 0.9190 1.0862 0.2540 0.042 Uiso 1 1 calc R U
H8A3 H 0.9755 1.0769 0.1746 0.042 Uiso 1 1 calc R U
C9A C 0.86756(12) 0.65887(9) 0.11586(9) 0.0240(3) Uani 1 1 d . .
H9A1 H 0.8950 0.6519 0.1655 0.029 Uiso 1 1 calc R U
H9A2 H 0.9189 0.6273 0.0820 0.029 Uiso 1 1 calc R U
C10A C 0.75977(13) 0.60797(10) 0.11496(9) 0.0289(3) Uani 1 1 d . .
H10D H 0.7105 0.6347 0.1519 0.043 Uiso 1 1 calc R U
H10E H 0.7695 0.5393 0.1258 0.043 Uiso 1 1 calc R U
H10F H 0.7304 0.6174 0.0666 0.043 Uiso 1 1 calc R U
C11A C 0.83200(13) 0.91967(10) -0.08000(8) 0.0251(3) Uani 1 1 d . .
H11C H 0.8710 0.8742 -0.1116 0.030 Uiso 1 1 calc R U
H11D H 0.8616 0.9844 -0.0912 0.030 Uiso 1 1 calc R U
C12A C 0.71377(15) 0.91929(13) -0.09662(9) 0.0373(4) Uani 1 1 d . .
H12D H 0.6832 0.8565 -0.0825 0.056 Uiso 1 1 calc R U
H12E H 0.7060 0.9323 -0.1490 0.056 Uiso 1 1 calc R U
H12F H 0.6763 0.9688 -0.0690 0.056 Uiso 1 1 calc R U
C13A C 0.84379(11) 1.06656(9) 0.03273(8) 0.0202(3) Uani 1 1 d . .
H13C H 0.8839 1.1017 0.0684 0.024 Uiso 1 1 calc R U
H13D H 0.8794 1.0776 -0.0161 0.024 Uiso 1 1 calc R U
C14A C 0.71273(11) 1.19839(9) 0.02520(7) 0.0197(3) Uani 1 1 d . .
C15A C 0.76581(13) 1.34977(10) -0.00690(8) 0.0260(3) Uani 1 1 d . .
C16A C 0.66379(13) 1.38214(10) 0.00940(9) 0.0297(3) Uani 1 1 d . .
H16A H 0.6462 1.4481 0.0033 0.036 Uiso 1 1 calc R U
C17A C 0.58761(12) 1.31574(10) 0.03494(8) 0.0263(3) Uani 1 1 d . .
C18A C 0.85318(15) 1.41687(11) -0.03322(11) 0.0396(4) Uani 1 1 d . .
H18D H 0.8983 1.4302 0.0073 0.059 Uiso 1 1 calc R U
H18E H 0.8221 1.4768 -0.0520 0.059 Uiso 1 1 calc R U
H18F H 0.8963 1.3875 -0.0722 0.059 Uiso 1 1 calc R U
C19A C 0.47509(14) 1.34440(12) 0.05528(11) 0.0386(4) Uani 1 1 d . .
H19D H 0.4261 1.3129 0.0238 0.058 Uiso 1 1 calc R U
H19E H 0.4676 1.4140 0.0489 0.058 Uiso 1 1 calc R U
H19F H 0.4581 1.3250 0.1064 0.058 Uiso 1 1 calc R U
C20A C 0.86433(11) 0.80385(10) 0.22740(8) 0.0204(3) Uani 1 1 d . .
H20C H 0.9295 0.7645 0.2324 0.024 Uiso 1 1 calc R U
H20D H 0.8721 0.8616 0.2563 0.024 Uiso 1 1 calc R U
C21A C 0.77901(11) 0.68256(9) 0.31150(7) 0.0175(3) Uani 1 1 d . .
C22A C 0.69743(11) 0.56324(9) 0.38134(8) 0.0206(3) Uani 1 1 d . .
C23A C 0.79544(12) 0.53595(9) 0.40777(7) 0.0209(3) Uani 1 1 d . .
H23A H 0.8023 0.4805 0.4388 0.025 Uiso 1 1 calc R U
C24A C 0.88293(11) 0.59282(9) 0.38714(7) 0.0189(3) Uani 1 1 d . .
C25A C 0.59721(12) 0.51020(11) 0.40500(9) 0.0273(3) Uani 1 1 d . .
H25D H 0.5401 0.5562 0.4158 0.041 Uiso 1 1 calc R U
H25E H 0.6098 0.4703 0.4489 0.041 Uiso 1 1 calc R U
H25F H 0.5763 0.4695 0.3658 0.041 Uiso 1 1 calc R U
C26A C 0.99068(12) 0.57543(10) 0.41697(8) 0.0256(3) Uani 1 1 d . .
H26D H 1.0428 0.6181 0.3912 0.038 Uiso 1 1 calc R U
H26E H 1.0117 0.5087 0.4101 0.038 Uiso 1 1 calc R U
H26F H 0.9880 0.5882 0.4692 0.038 Uiso 1 1 calc R U
C27A C 0.87028(12) 0.72145(10) -0.03916(8) 0.0233(3) Uani 1 1 d . .
H27C H 0.8593 0.6560 -0.0177 0.028 Uiso 1 1 calc R U
H27D H 0.8161 0.7337 -0.0760 0.028 Uiso 1 1 calc R U
C28A C 1.01044(12) 0.67438(9) -0.12993(8) 0.0211(3) Uani 1 1 d . .
C29A C 1.14764(13) 0.63197(11) -0.20689(8) 0.0286(3) Uani 1 1 d . .
C30A C 1.08291(14) 0.56397(12) -0.23537(9) 0.0319(4) Uani 1 1 d . .
H30A H 1.1096 0.5231 -0.2722 0.038 Uiso 1 1 calc R U
C31A C 0.97871(13) 0.55732(11) -0.20883(8) 0.0278(3) Uani 1 1 d . .
C32A C 1.26136(15) 0.64560(15) -0.23365(11) 0.0446(5) Uani 1 1 d . .
H32D H 1.2660 0.6999 -0.2691 0.067 Uiso 1 1 calc R U
H32E H 1.2871 0.5875 -0.2570 0.067 Uiso 1 1 calc R U
H32F H 1.3052 0.6584 -0.1923 0.067 Uiso 1 1 calc R U
C33A C 0.90289(16) 0.48658(14) -0.23767(10) 0.0415(4) Uani 1 1 d . .
H33D H 0.8486 0.4690 -0.1995 0.062 Uiso 1 1 calc R U
H33E H 0.9422 0.4292 -0.2522 0.062 Uiso 1 1 calc R U
H33F H 0.8684 0.5155 -0.2801 0.062 Uiso 1 1 calc R U
O1W O 0.70673(17) 0.64494(17) 0.80494(13) 0.0972(7) Uani 1 1 d . .
H1W H 0.6928 0.6056 0.7725 0.116 Uiso 1 1 calc R U
H2W H 0.7711 0.6367 0.8161 0.116 Uiso 1 1 calc R U

loop_
_atom_site_aniso_label
_atom_site_aniso_U_11
_atom_site_aniso_U_22
_atom_site_aniso_U_33
_atom_site_aniso_U_23
_atom_site_aniso_U_13
_atom_site_aniso_U_12
N1 0.0178(6) 0.0192(5) 0.0222(6) -0.0049(4) 0.0028(5) -0.0041(4)
N2 0.0189(6) 0.0218(6) 0.0205(6) -0.0031(4) -0.0014(5) 0.0000(4)
N3 0.0163(5) 0.0172(5) 0.0216(6) -0.0014(4) 0.0015(4) -0.0004(4)
N4 0.0211(6) 0.0179(5) 0.0177(6) 0.0003(4) -0.0032(4) -0.0014(4)
N5 0.0177(6) 0.0218(5) 0.0180(6) -0.0009(4) -0.0021(4) -0.0004(4)
N6 0.0171(5) 0.0203(5) 0.0195(6) 0.0006(4) -0.0001(4) -0.0004(4)
N7 0.0286(6) 0.0151(5) 0.0240(6) 0.0017(5) 0.0057(5) -0.0012(5)
N8 0.0225(6) 0.0222(6) 0.0277(7) 0.0053(5) 0.0010(5) -0.0020(5)
N9 0.0216(6) 0.0169(5) 0.0297(7) 0.0023(5) -0.0057(5) -0.0001(4)
C1 0.0159(6) 0.0154(6) 0.0180(6) -0.0038(5) 0.0008(5) -0.0020(5)
C2 0.0178(6) 0.0157(6) 0.0154(6) -0.0024(5) 0.0016(5) -0.0013(5)
C3 0.0162(6) 0.0170(6) 0.0145(6) -0.0028(5) 0.0002(5) 0.0005(5)
C4 0.0165(6) 0.0153(6) 0.0168(6) -0.0029(5) 0.0014(5) -0.0016(5)
C5 0.0194(6) 0.0135(6) 0.0164(6) -0.0019(5) 0.0004(5) -0.0009(5)
C6 0.0180(6) 0.0143(6) 0.0184(6) -0.0032(5) -0.0015(5) 0.0010(5)
C7 0.0185(6) 0.0201(6) 0.0200(7) 0.0024(5) -0.0006(5) -0.0023(5)
C8 0.0250(7) 0.0179(6) 0.0373(9) 0.0009(6) -0.0029(6) -0.0006(6)
C9 0.0170(6) 0.0215(6) 0.0205(7) 0.0011(5) -0.0002(5) -0.0040(5)
C10 0.0204(7) 0.0344(8) 0.0239(7) 0.0000(6) 0.0040(6) -0.0002(6)
C11 0.0188(7) 0.0188(6) 0.0261(7) 0.0001(5) -0.0027(5) 0.0000(5)
C12 0.0275(8) 0.0271(7) 0.0276(8) -0.0012(6) -0.0088(6) -0.0012(6)
C13 0.0155(6) 0.0184(6) 0.0193(7) -0.0025(5) -0.0001(5) -0.0017(5)
C14 0.0143(6) 0.0169(6) 0.0191(6) 0.0006(5) -0.0019(5) 0.0014(5)
C15 0.0221(7) 0.0230(7) 0.0181(7) -0.0012(5) -0.0001(5) 0.0027(5)
C16 0.0183(6) 0.0216(6) 0.0222(7) 0.0006(5) 0.0041(5) -0.0009(5)
C17 0.0173(6) 0.0171(6) 0.0253(7) 0.0008(5) 0.0016(5) -0.0002(5)
C18 0.0303(8) 0.0381(9) 0.0234(8) -0.0095(6) 0.0045(6) -0.0051(7)
C19 0.0231(7) 0.0248(7) 0.0389(9) -0.0102(6) 0.0099(6) -0.0081(6)
C20 0.0167(6) 0.0217(6) 0.0157(6) 0.0000(5) 0.0002(5) -0.0008(5)
C21 0.0118(6) 0.0222(6) 0.0187(6) 0.0006(5) -0.0004(5) -0.0018(5)
C22 0.0142(6) 0.0260(7) 0.0193(7) -0.0012(5) -0.0012(5) -0.0009(5)
C23 0.0183(6) 0.0259(7) 0.0187(7) 0.0042(5) -0.0002(5) 0.0007(5)
C24 0.0159(6) 0.0225(6) 0.0214(7) 0.0024(5) 0.0018(5) -0.0009(5)
C25 0.0307(8) 0.0312(8) 0.0190(7) -0.0032(6) -0.0026(6) -0.0008(6)
C26 0.0389(9) 0.0220(7) 0.0247(8) 0.0020(6) 0.0029(6) 0.0018(6)
C27 0.0211(7) 0.0165(6) 0.0209(7) 0.0012(5) 0.0005(5) -0.0003(5)
C28 0.0181(6) 0.0188(6) 0.0263(7) 0.0036(5) -0.0045(5) -0.0004(5)
C29 0.0228(7) 0.0274(7) 0.0340(9) 0.0089(6) -0.0018(6) -0.0044(6)
C30 0.0249(8) 0.0231(7) 0.0384(9) 0.0108(6) -0.0079(6) -0.0071(6)
C31 0.0194(7) 0.0187(6) 0.0361(8) 0.0051(6) -0.0123(6) -0.0009(5)
C32 0.0448(10) 0.0372(9) 0.0418(10) 0.0095(8) 0.0132(8) -0.0065(8)
C33 0.0306(8) 0.0185(7) 0.0446(10) 0.0014(6) -0.0128(7) -0.0012(6)
N1A 0.0226(6) 0.0152(5) 0.0318(7) 0.0025(5) 0.0007(5) -0.0003(5)
N2A 0.0282(6) 0.0159(5) 0.0181(6) 0.0000(4) -0.0014(5) 0.0001(5)
N3A 0.0258(6) 0.0206(6) 0.0252(6) -0.0006(5) -0.0030(5) 0.0028(5)
N4A 0.0157(6) 0.0234(6) 0.0211(6) 0.0063(5) -0.0006(5) -0.0002(5)
N5A 0.0202(6) 0.0200(5) 0.0200(6) 0.0007(4) 0.0010(5) -0.0024(4)
N6A 0.0193(6) 0.0157(5) 0.0175(6) -0.0003(4) -0.0008(4) 0.0007(4)
N7A 0.0243(6) 0.0223(6) 0.0264(7) -0.0079(5) 0.0044(5) -0.0030(5)
N8A 0.0280(7) 0.0254(6) 0.0229(6) -0.0056(5) 0.0030(5) -0.0030(5)
N9A 0.0271(6) 0.0201(6) 0.0248(6) -0.0027(5) -0.0038(5) 0.0001(5)
C1A 0.0174(6) 0.0152(6) 0.0210(7) 0.0023(5) 0.0016(5) -0.0001(5)
C2A 0.0157(6) 0.0168(6) 0.0208(7) 0.0001(5) 0.0021(5) -0.0013(5)
C3A 0.0143(6) 0.0187(6) 0.0202(7) 0.0034(5) 0.0006(5) -0.0014(5)
C4A 0.0157(6) 0.0153(6) 0.0248(7) 0.0024(5) 0.0024(5) -0.0003(5)
C5A 0.0186(6) 0.0172(6) 0.0227(7) -0.0013(5) 0.0039(5) -0.0011(5)
C6A 0.0183(6) 0.0184(6) 0.0201(7) 0.0012(5) 0.0035(5) -0.0003(5)
C7A 0.0233(7) 0.0197(6) 0.0201(7) -0.0010(5) 0.0020(5) -0.0008(5)
C8A 0.0302(8) 0.0261(7) 0.0270(8) -0.0022(6) -0.0009(6) -0.0082(6)
C9A 0.0257(7) 0.0160(6) 0.0297(8) 0.0032(5) 0.0020(6) 0.0015(5)
C10A 0.0315(8) 0.0191(7) 0.0356(9) 0.0028(6) 0.0022(7) -0.0051(6)
C11A 0.0346(8) 0.0207(7) 0.0192(7) 0.0020(5) 0.0034(6) -0.0005(6)
C12A 0.0420(10) 0.0453(10) 0.0246(8) 0.0038(7) -0.0067(7) 0.0082(8)
C13A 0.0223(7) 0.0146(6) 0.0231(7) 0.0018(5) 0.0019(5) -0.0005(5)
C14A 0.0265(7) 0.0177(6) 0.0152(6) -0.0016(5) -0.0043(5) 0.0009(5)
C15A 0.0344(8) 0.0178(6) 0.0259(8) 0.0012(5) -0.0033(6) 0.0008(6)
C16A 0.0358(9) 0.0161(6) 0.0376(9) -0.0007(6) -0.0060(7) 0.0046(6)
C17A 0.0296(8) 0.0230(7) 0.0268(8) -0.0029(6) -0.0059(6) 0.0052(6)
C18A 0.0405(10) 0.0202(7) 0.0567(12) 0.0088(7) 0.0051(8) -0.0007(7)
C19A 0.0319(9) 0.0317(8) 0.0521(11) -0.0027(8) -0.0016(8) 0.0094(7)
C20A 0.0187(6) 0.0210(6) 0.0210(7) 0.0045(5) -0.0008(5) -0.0025(5)
C21A 0.0202(6) 0.0158(6) 0.0164(6) -0.0008(5) 0.0007(5) 0.0001(5)
C22A 0.0264(7) 0.0166(6) 0.0186(7) -0.0018(5) 0.0039(5) -0.0031(5)
C23A 0.0293(7) 0.0141(6) 0.0189(7) 0.0010(5) 0.0010(6) 0.0005(5)
C24A 0.0253(7) 0.0157(6) 0.0159(6) -0.0029(5) -0.0009(5) 0.0030(5)
C25A 0.0277(8) 0.0246(7) 0.0289(8) 0.0031(6) 0.0026(6) -0.0067(6)
C26A 0.0280(8) 0.0229(7) 0.0257(8) 0.0022(6) -0.0041(6) 0.0054(6)
C27A 0.0249(7) 0.0179(6) 0.0266(7) -0.0032(5) 0.0052(6) -0.0024(5)
C28A 0.0254(7) 0.0177(6) 0.0202(7) -0.0009(5) -0.0003(5) 0.0013(5)
C29A 0.0312(8) 0.0307(8) 0.0237(8) -0.0062(6) 0.0041(6) 0.0007(6)
C30A 0.0376(9) 0.0336(8) 0.0251(8) -0.0133(6) 0.0017(7) 0.0001(7)
C31A 0.0351(8) 0.0268(7) 0.0225(7) -0.0049(6) -0.0074(6) -0.0002(6)
C32A 0.0358(10) 0.0549(11) 0.0429(11) -0.0195(9) 0.0149(8) -0.0075(8)
C33A 0.0431(10) 0.0449(10) 0.0385(10) -0.0165(8) -0.0094(8) -0.0084(8)
O1W 0.0828(14) 0.1112(17) 0.0996(16) -0.0413(13) 0.0056(12) 0.0085(12)

loop_
_atom_type_symbol
_atom_type_description
_atom_type_scat_dispersion_real
_atom_type_scat_dispersion_imag
_atom_type_scat_source
C C 0.0033 0.0016 'International Tables Vol C Tables 4.2.6.8 and 6.1.1.4'
H H 0.0000 0.0000 'International Tables Vol C Tables 4.2.6.8 and 6.1.1.4'
N N 0.0061 0.0033 'International Tables Vol C Tables 4.2.6.8 and 6.1.1.4'
O O 0.0106 0.0060 'International Tables Vol C Tables 4.2.6.8 and 6.1.1.4'

loop_
_geom_angle_atom_site_label_1
_geom_angle_atom_site_label_2
_geom_angle_atom_site_label_3
_geom_angle
C14 N1 C13 122.66(11)
C14 N1 H1 117.1(11)
C13 N1 H1 120.2(11)
C15 N2 C14 115.94(12)
C17 N3 C14 115.57(12)
C21 N4 C20 124.90(11)
C21 N4 H4 115.9(12)
C20 N4 H4 118.5(12)
C22 N5 C21 116.35(12)
C24 N6 C21 116.09(12)
C28 N7 C27 123.81(12)
C28 N7 H7 115.1(11)
C27 N7 H7 118.5(11)
C28 N8 C29 115.30(13)
C31 N9 C28 115.64(13)
C2 C1 C6 120.45(12)
C2 C1 C13 118.76(11)
C6 C1 C13 120.76(12)
C3 C2 C1 119.92(12)
C3 C2 C7 119.85(12)
C1 C2 C7 120.17(11)
C4 C3 C2 119.95(12)
C4 C3 C20 120.82(11)
C2 C3 C20 119.24(11)
C5 C4 C3 119.50(12)
C5 C4 C9 119.72(11)
C3 C4 C9 120.78(12)
C4 C5 C6 120.89(12)
C4 C5 C27 119.55(12)
C6 C5 C27 119.56(12)
C5 C6 C1 118.94(12)
C5 C6 C11 120.24(12)
C1 C6 C11 120.80(12)
C2 C7 C8 111.09(11)
C2 C7 H7AA 109.4
C8 C7 H7AA 109.4
C2 C7 H7AB 109.4
C8 C7 H7AB 109.4
H7AA C7 H7AB 108.0
C7 C8 H8A 109.5
C7 C8 H8B 109.5
H8A C8 H8B 109.5
C7 C8 H8C 109.5
H8A C8 H8C 109.5
H8B C8 H8C 109.5
C4 C9 C10 112.92(11)
C4 C9 H9A 109.0
C10 C9 H9A 109.0
C4 C9 H9B 109.0
C10 C9 H9B 109.0
H9A C9 H9B 107.8
C9 C10 H10A 109.5
C9 C10 H10B 109.5
H10A C10 H10B 109.5
C9 C10 H10C 109.5
H10A C10 H10C 109.5
H10B C10 H10C 109.5
C6 C11 C12 113.24(11)
C6 C11 H11A 108.9
C12 C11 H11A 108.9
C6 C11 H11B 108.9
C12 C11 H11B 108.9
H11A C11 H11B 107.7
C11 C12 H12A 109.5
C11 C12 H12B 109.5
H12A C12 H12B 109.5
C11 C12 H12C 109.5
H12A C12 H12C 109.5
H12B C12 H12C 109.5
N1 C13 C1 108.95(10)
N1 C13 H13A 109.9
C1 C13 H13A 109.9
N1 C13 H13B 109.9
C1 C13 H13B 109.9
H13A C13 H13B 108.3
N3 C14 N2 127.02(12)
N3 C14 N1 116.79(12)
N2 C14 N1 116.18(12)
N2 C15 C16 121.65(13)
N2 C15 C18 116.44(13)
C16 C15 C18 121.91(13)
C17 C16 C15 117.92(12)
C17 C16 H16 121.0
C15 C16 H16 121.0
N3 C17 C16 121.83(12)
N3 C17 C19 116.28(12)
C16 C17 C19 121.88(12)
C15 C18 H18A 109.5
C15 C18 H18B 109.5
H18A C18 H18B 109.5
C15 C18 H18C 109.5
H18A C18 H18C 109.5
H18B C18 H18C 109.5
C17 C19 H19A 109.5
C17 C19 H19B 109.5
H19A C19 H19B 109.5
C17 C19 H19C 109.5
H19A C19 H19C 109.5
H19B C19 H19C 109.5
N4 C20 C3 111.76(11)
N4 C20 H20A 109.3
C3 C20 H20A 109.3
N4 C20 H20B 109.3
C3 C20 H20B 109.3
H20A C20 H20B 107.9
N6 C21 N4 118.63(12)
N6 C21 N5 126.28(12)
N4 C21 N5 115.07(12)
N5 C22 C23 121.35(13)
N5 C22 C25 116.76(12)
C23 C22 C25 121.86(13)
C24 C23 C22 118.03(13)
C24 C23 H23 121.0
C22 C23 H23 121.0
N6 C24 C23 121.78(13)
N6 C24 C26 116.84(13)
C23 C24 C26 121.37(13)
C22 C25 H25A 109.5
C22 C25 H25B 109.5
H25A C25 H25B 109.5
C22 C25 H25C 109.5
H25A C25 H25C 109.5
H25B C25 H25C 109.5
C24 C26 H26A 109.5
C24 C26 H26B 109.5
H26A C26 H26B 109.5
C24 C26 H26C 109.5
H26A C26 H26C 109.5
H26B C26 H26C 109.5
N7 C27 C5 109.42(11)
N7 C27 H27A 109.8
C5 C27 H27A 109.8
N7 C27 H27B 109.8
C5 C27 H27B 109.8
H27A C27 H27B 108.2
N8 C28 N9 127.54(12)
N8 C28 N7 117.92(13)
N9 C28 N7 114.54(13)
N8 C29 C30 121.69(15)
N8 C29 C32 116.37(15)
C30 C29 C32 121.94(14)
C29 C30 C31 118.20(13)
C29 C30 H30 120.9
C31 C30 H30 120.9
N9 C31 C30 121.60(14)
N9 C31 C33 115.51(14)
C30 C31 C33 122.89(13)
C29 C32 H32A 109.5
C29 C32 H32B 109.5
H32A C32 H32B 109.5
C29 C32 H32C 109.5
H32A C32 H32C 109.5
H32B C32 H32C 109.5
C31 C33 H33A 109.5
C31 C33 H33B 109.5
H33A C33 H33B 109.5
C31 C33 H33C 109.5
H33A C33 H33C 109.5
H33B C33 H33C 109.5
C14A N1A C13A 122.13(12)
C14A N1A H1A 114.3(12)
C13A N1A H1A 116.4(12)
C14A N2A C15A 115.42(12)
C17A N3A C14A 116.04(13)
C21A N4A C20A 122.76(12)
C21A N4A H4A 118.0(11)
C20A N4A H4A 119.0(11)
C22A N5A C21A 115.61(12)
C24A N6A C21A 116.33(11)
C28A N7A C27A 122.74(12)
C28A N7A H7A 115.7(12)
C27A N7A H7A 118.1(12)
C29A N8A C28A 116.09(13)
C28A N9A C31A 115.48(13)
C6A C1A C2A 120.50(12)
C6A C1A C13A 120.99(12)
C2A C1A C13A 118.51(12)
C3A C2A C1A 119.57(12)
C3A C2A C7A 120.46(12)
C1A C2A C7A 119.95(11)
C2A C3A C4A 120.26(12)
C2A C3A C20A 119.84(12)
C4A C3A C20A 119.78(12)
C5A C4A C3A 119.56(12)
C5A C4A C9A 120.05(12)
C3A C4A C9A 120.35(12)
C4A C5A C6A 120.61(12)
C4A C5A C27A 120.71(12)
C6A C5A C27A 118.63(12)
C1A C6A C5A 119.36(12)
C1A C6A C11A 121.32(12)
C5A C6A C11A 119.12(12)
C2A C7A C8A 114.61(12)
C2A C7A H7AC 108.6
C8A C7A H7AC 108.6
C2A C7A H7AD 108.6
C8A C7A H7AD 108.6
H7AC C7A H7AD 107.6
C7A C8A H8A1 109.5
C7A C8A H8A2 109.5
H8A1 C8A H8A2 109.5
C7A C8A H8A3 109.5
H8A1 C8A H8A3 109.5
H8A2 C8A H8A3 109.5
C4A C9A C10A 112.97(12)
C4A C9A H9A1 109.0
C10A C9A H9A1 109.0
C4A C9A H9A2 109.0
C10A C9A H9A2 109.0
H9A1 C9A H9A2 107.8
C9A C10A H10D 109.5
C9A C10A H10E 109.5
H10D C10A H10E 109.5
C9A C10A H10F 109.5
H10D C10A H10F 109.5
H10E C10A H10F 109.5
C6A C11A C12A 111.18(12)
C6A C11A H11C 109.4
C12A C11A H11C 109.4
C6A C11A H11D 109.4
C12A C11A H11D 109.4
H11C C11A H11D 108.0
C11A C12A H12D 109.5
C11A C12A H12E 109.5
H12D C12A H12E 109.5
C11A C12A H12F 109.5
H12D C12A H12F 109.5
H12E C12A H12F 109.5
N1A C13A C1A 110.88(11)
N1A C13A H13C 109.5
C1A C13A H13C 109.5
N1A C13A H13D 109.5
C1A C13A H13D 109.5
H13C C13A H13D 108.1
N2A C14A N3A 127.24(12)
N2A C14A N1A 117.47(12)
N3A C14A N1A 115.28(12)
N2A C15A C16A 121.75(14)
N2A C15A C18A 116.61(14)
C16A C15A C18A 121.64(13)
C15A C16A C17A 118.24(13)
C15A C16A H16A 120.9
C17A C16A H16A 120.9
N3A C17A C16A 121.31(14)
N3A C17A C19A 116.62(14)
C16A C17A C19A 122.07(14)
C15A C18A H18D 109.5
C15A C18A H18E 109.5
H18D C18A H18E 109.5
C15A C18A H18F 109.5
H18D C18A H18F 109.5
H18E C18A H18F 109.5
C17A C19A H19D 109.5
C17A C19A H19E 109.5
H19D C19A H19E 109.5
C17A C19A H19F 109.5
H19D C19A H19F 109.5
H19E C19A H19F 109.5
N4A C20A C3A 112.29(11)
N4A C20A H20C 109.1
C3A C20A H20C 109.1
N4A C20A H20D 109.1
C3A C20A H20D 109.1
H20C C20A H20D 107.9
N4A C21A N6A 117.43(12)
N4A C21A N5A 116.42(12)
N6A C21A N5A 126.15(12)
N5A C22A C23A 122.15(12)
N5A C22A C25A 116.60(13)
C23A C22A C25A 121.24(12)
C24A C23A C22A 117.54(12)
C24A C23A H23A 121.2
C22A C23A H23A 121.2
N6A C24A C23A 121.62(13)
N6A C24A C26A 115.97(12)
C23A C24A C26A 122.41(12)
C22A C25A H25D 109.5
C22A C25A H25E 109.5
H25D C25A H25E 109.5
C22A C25A H25F 109.5
H25D C25A H25F 109.5
H25E C25A H25F 109.5
C24A C26A H26D 109.5
C24A C26A H26E 109.5
H26D C26A H26E 109.5
C24A C26A H26F 109.5
H26D C26A H26F 109.5
H26E C26A H26F 109.5
N7A C27A C5A 109.29(11)
N7A C27A H27C 109.8
C5A C27A H27C 109.8
N7A C27A H27D 109.8
C5A C27A H27D 109.8
H27C C27A H27D 108.3
N9A C28A N8A 126.92(13)
N9A C28A N7A 117.74(13)
N8A C28A N7A 115.33(13)
N8A C29A C30A 121.60(14)
N8A C29A C32A 116.63(14)
C30A C29A C32A 121.76(14)
C31A C30A C29A 118.15(14)
C31A C30A H30A 120.9
C29A C30A H30A 120.9
N9A C31A C30A 121.68(14)
N9A C31A C33A 116.88(15)
C30A C31A C33A 121.45(15)
C29A C32A H32D 109.5
C29A C32A H32E 109.5
H32D C32A H32E 109.5
C29A C32A H32F 109.5
H32D C32A H32F 109.5
H32E C32A H32F 109.5
C31A C33A H33D 109.5
C31A C33A H33E 109.5
H33D C33A H33E 109.5
C31A C33A H33F 109.5
H33D C33A H33F 109.5
H33E C33A H33F 109.5
H1W O1W H2W 108.4

loop_
_geom_bond_atom_site_label_1
_geom_bond_atom_site_label_2
_geom_bond_distance
N1 C14 1.3527(17)
N1 C13 1.4560(17)
N1 H1 0.887(9)
N2 C15 1.3336(18)
N2 C14 1.3478(17)
N3 C17 1.3407(17)
N3 C14 1.3476(17)
N4 C21 1.3549(17)
N4 C20 1.4601(17)
N4 H4 0.878(9)
N5 C22 1.3389(18)
N5 C21 1.3568(17)
N6 C24 1.3438(18)
N6 C21 1.3441(17)
N7 C28 1.3600(17)
N7 C27 1.4553(17)
N7 H7 0.883(9)
N8 C28 1.3404(19)
N8 C29 1.3498(18)
N9 C31 1.3375(18)
N9 C28 1.3463(18)
C1 C2 1.4035(19)
C1 C6 1.4051(18)
C1 C13 1.5130(17)
C2 C3 1.4035(18)
C2 C7 1.5162(18)
C3 C4 1.4029(18)
C3 C20 1.5192(18)
C4 C5 1.4023(19)
C4 C9 1.5175(18)
C5 C6 1.4024(18)
C5 C27 1.5153(18)
C6 C11 1.5185(19)
C7 C8 1.532(2)
C7 H7AA 0.9900
C7 H7AB 0.9900
C8 H8A 0.9800
C8 H8B 0.9800
C8 H8C 0.9800
C9 C10 1.530(2)
C9 H9A 0.9900
C9 H9B 0.9900
C10 H10A 0.9800
C10 H10B 0.9800
C10 H10C 0.9800
C11 C12 1.530(2)
C11 H11A 0.9900
C11 H11B 0.9900
C12 H12A 0.9800
C12 H12B 0.9800
C12 H12C 0.9800
C13 H13A 0.9900
C13 H13B 0.9900
C15 C16 1.391(2)
C15 C18 1.501(2)
C16 C17 1.3856(19)
C16 H16 0.9500
C17 C19 1.4978(19)
C18 H18A 0.9800
C18 H18B 0.9800
C18 H18C 0.9800
C19 H19A 0.9800
C19 H19B 0.9800
C19 H19C 0.9800
C20 H20A 0.9900
C20 H20B 0.9900
C22 C23 1.3912(19)
C22 C25 1.494(2)
C23 C24 1.386(2)
C23 H23 0.9500
C24 C26 1.4949(19)
C25 H25A 0.9800
C25 H25B 0.9800
C25 H25C 0.9800
C26 H26A 0.9800
C26 H26B 0.9800
C26 H26C 0.9800
C27 H27A 0.9900
C27 H27B 0.9900
C29 C30 1.379(2)
C29 C32 1.504(2)
C30 C31 1.388(2)
C30 H30 0.9500
C31 C33 1.496(2)
C32 H32A 0.9800
C32 H32B 0.9800
C32 H32C 0.9800
C33 H33A 0.9800
C33 H33B 0.9800
C33 H33C 0.9800
N1A C14A 1.3633(17)
N1A C13A 1.4578(18)
N1A H1A 0.887(9)
N2A C14A 1.3403(18)
N2A C15A 1.3431(18)
N3A C17A 1.3320(18)
N3A C14A 1.3475(19)
N4A C21A 1.3469(17)
N4A C20A 1.4580(17)
N4A H4A 0.879(9)
N5A C22A 1.3400(17)
N5A C21A 1.3551(17)
N6A C24A 1.3391(17)
N6A C21A 1.3497(18)
N7A C28A 1.3587(18)
N7A C27A 1.4583(18)
N7A H7A 0.885(9)
N8A C29A 1.3303(19)
N8A C28A 1.3449(19)
N9A C28A 1.3438(18)
N9A C31A 1.3462(19)
C1A C6A 1.4005(19)
C1A C2A 1.4086(19)
C1A C13A 1.5183(17)
C2A C3A 1.4049(18)
C2A C7A 1.5213(19)
C3A C4A 1.4092(19)
C3A C20A 1.5151(19)
C4A C5A 1.401(2)
C4A C9A 1.5229(18)
C5A C6A 1.4101(18)
C5A C27A 1.5193(19)
C6A C11A 1.517(2)
C7A C8A 1.530(2)
C7A H7AC 0.9900
C7A H7AD 0.9900
C8A H8A1 0.9800
C8A H8A2 0.9800
C8A H8A3 0.9800
C9A C10A 1.534(2)
C9A H9A1 0.9900
C9A H9A2 0.9900
C10A H10D 0.9800
C10A H10E 0.9800
C10A H10F 0.9800
C11A C12A 1.530(2)
C11A H11C 0.9900
C11A H11D 0.9900
C12A H12D 0.9800
C12A H12E 0.9800
C12A H12F 0.9800
C13A H13C 0.9900
C13A H13D 0.9900
C15A C16A 1.381(2)
C15A C18A 1.498(2)
C16A C17A 1.389(2)
C16A H16A 0.9500
C17A C19A 1.502(2)
C18A H18D 0.9800
C18A H18E 0.9800
C18A H18F 0.9800
C19A H19D 0.9800
C19A H19E 0.9800
C19A H19F 0.9800
C20A H20C 0.9900
C20A H20D 0.9900
C22A C23A 1.390(2)
C22A C25A 1.5023(19)
C23A C24A 1.3890(19)
C23A H23A 0.9500
C24A C26A 1.499(2)
C25A H25D 0.9800
C25A H25E 0.9800
C25A H25F 0.9800
C26A H26D 0.9800
C26A H26E 0.9800
C26A H26F 0.9800
C27A H27C 0.9900
C27A H27D 0.9900
C29A C30A 1.386(2)
C29A C32A 1.500(2)
C30A C31A 1.378(2)
C30A H30A 0.9500
C31A C33A 1.503(2)
C32A H32D 0.9800
C32A H32E 0.9800
C32A H32F 0.9800
C33A H33D 0.9800
C33A H33E 0.9800
C33A H33F 0.9800
O1W H1W 0.8500
O1W H2W 0.8500

loop_
_geom_hbond_atom_site_label_D
_geom_hbond_atom_site_label_H
_geom_hbond_atom_site_label_A
_geom_hbond_distance_DH
_geom_hbond_distance_HA
_geom_hbond_distance_DA
_geom_hbond_angle_DHA
_geom_hbond_site_symmetry_A
N1 H1 N6A 0.887(9) 2.208(9) 3.0933(16) 176.4(16) .
O1W H1W N8 0.85 2.34 3.187(3) 179.0 .
O1W H2W N9A 0.85 2.23 3.078(2) 179.0 1_556
N4 H4 N5A 0.878(9) 2.402(11) 3.2299(16) 157.3(16) .
N4A H4A N5 0.879(9) 2.144(10) 2.9922(16) 162.2(15) .
N7A H7A N2A 0.885(9) 2.469(12) 3.2630(18) 149.5(16) 2_775
C7 H7AA N6 0.99 2.62 3.5612(18) 159.5 .
C7A H7AD N1A 0.99 2.62 3.3518(19) 131.2 .
C11A H11C N7A 0.99 2.51 3.2174(19) 128.3 .
C19 H19B N6 0.98 2.58 3.5042(19) 157.8 1_655
C19A H19F O1W 0.98 2.62 3.363(3) 133.0 2_676
C20A H20C N2 0.99 2.69 3.3702(18) 126.5 .
C26 H26B N3A 0.98 2.58 3.5507(19) 171.4 .

loop_
_geom_torsion_atom_site_label_1
_geom_torsion_atom_site_label_2
_geom_torsion_atom_site_label_3
_geom_torsion_atom_site_label_4
_geom_torsion
C6 C1 C2 C3 -3.76(19)
C13 C1 C2 C3 174.22(12)
C6 C1 C2 C7 173.51(12)
C13 C1 C2 C7 -8.51(18)
C1 C2 C3 C4 1.25(19)
C7 C2 C3 C4 -176.03(12)
C1 C2 C3 C20 -178.39(12)
C7 C2 C3 C20 4.34(18)
C2 C3 C4 C5 3.98(19)
C20 C3 C4 C5 -176.39(12)
C2 C3 C4 C9 -176.68(12)
C20 C3 C4 C9 2.95(19)
C3 C4 C5 C6 -6.82(19)
C9 C4 C5 C6 173.83(12)
C3 C4 C5 C27 173.95(11)
C9 C4 C5 C27 -5.40(18)
C4 C5 C6 C1 4.33(19)
C27 C5 C6 C1 -176.45(11)
C4 C5 C6 C11 -177.06(12)
C27 C5 C6 C11 2.17(18)
C2 C1 C6 C5 0.99(19)
C13 C1 C6 C5 -176.95(12)
C2 C1 C6 C11 -177.61(12)
C13 C1 C6 C11 4.44(19)
C3 C2 C7 C8 87.98(15)
C1 C2 C7 C8 -89.29(15)
C5 C4 C9 C10 89.44(15)
C3 C4 C9 C10 -89.90(15)
C5 C6 C11 C12 -92.30(15)
C1 C6 C11 C12 86.29(16)
C14 N1 C13 C1 168.78(12)
C2 C1 C13 N1 -79.17(14)
C6 C1 C13 N1 98.80(14)
C17 N3 C14 N2 -2.7(2)
C17 N3 C14 N1 176.87(12)
C15 N2 C14 N3 1.9(2)
C15 N2 C14 N1 -177.71(12)
C13 N1 C14 N3 1.08(19)
C13 N1 C14 N2 -179.26(12)
C14 N2 C15 C16 0.71(19)
C14 N2 C15 C18 -178.77(13)
N2 C15 C16 C17 -2.2(2)
C18 C15 C16 C17 177.24(13)
C14 N3 C17 C16 0.96(19)
C14 N3 C17 C19 -178.57(12)
C15 C16 C17 N3 1.3(2)
C15 C16 C17 C19 -179.16(14)
C21 N4 C20 C3 -127.86(13)
C4 C3 C20 N4 -98.30(14)
C2 C3 C20 N4 81.33(15)
C24 N6 C21 N4 -179.02(12)
C24 N6 C21 N5 2.53(19)
C20 N4 C21 N6 -4.06(19)
C20 N4 C21 N5 174.56(12)
C22 N5 C21 N6 -3.14(19)
C22 N5 C21 N4 178.36(11)
C21 N5 C22 C23 0.42(19)
C21 N5 C22 C25 178.66(12)
N5 C22 C23 C24 2.5(2)
C25 C22 C23 C24 -175.62(13)
C21 N6 C24 C23 0.80(19)
C21 N6 C24 C26 -179.30(12)
C22 C23 C24 N6 -3.2(2)
C22 C23 C24 C26 176.92(13)
C28 N7 C27 C5 -154.11(13)
C4 C5 C27 N7 92.40(14)
C6 C5 C27 N7 -86.84(15)
C29 N8 C28 N9 -0.3(2)
C29 N8 C28 N7 -179.50(13)
C31 N9 C28 N8 -1.4(2)
C31 N9 C28 N7 177.82(12)
C27 N7 C28 N8 -9.0(2)
C27 N7 C28 N9 171.67(13)
C28 N8 C29 C30 1.8(2)
C28 N8 C29 C32 -178.21(14)
N8 C29 C30 C31 -1.6(2)
C32 C29 C30 C31 178.43(15)
C28 N9 C31 C30 1.6(2)
C28 N9 C31 C33 -178.15(12)
C29 C30 C31 N9 -0.2(2)
C29 C30 C31 C33 179.52(14)
C6A C1A C2A C3A 4.3(2)
C13A C1A C2A C3A -174.90(12)
C6A C1A C2A C7A -174.32(12)
C13A C1A C2A C7A 6.44(18)
C1A C2A C3A C4A -2.04(19)
C7A C2A C3A C4A 176.61(12)
C1A C2A C3A C20A 173.95(12)
C7A C2A C3A C20A -7.40(19)
C2A C3A C4A C5A -0.16(19)
C20A C3A C4A C5A -176.16(12)
C2A C3A C4A C9A -177.73(12)
C20A C3A C4A C9A 6.27(19)
C3A C4A C5A C6A 0.1(2)
C9A C4A C5A C6A 177.70(12)
C3A C4A C5A C27A 177.32(12)
C9A C4A C5A C27A -5.1(2)
C2A C1A C6A C5A -4.4(2)
C13A C1A C6A C5A 174.86(12)
C2A C1A C6A C11A 170.50(13)
C13A C1A C6A C11A -10.3(2)
C4A C5A C6A C1A 2.1(2)
C27A C5A C6A C1A -175.13(12)
C4A C5A C6A C11A -172.86(13)
C27A C5A C6A C11A 9.89(19)
C3A C2A C7A C8A 86.20(16)
C1A C2A C7A C8A -95.16(15)
C5A C4A C9A C10A -79.08(17)
C3A C4A C9A C10A 98.47(16)
C1A C6A C11A C12A -87.63(17)
C5A C6A C11A C12A 87.25(16)
C14A N1A C13A C1A 170.59(13)
C6A C1A C13A N1A 93.55(15)
C2A C1A C13A N1A -87.21(15)
C15A N2A C14A N3A -0.5(2)
C15A N2A C14A N1A 178.13(13)
C17A N3A C14A N2A 0.2(2)
C17A N3A C14A N1A -178.39(13)
C13A N1A C14A N2A 16.8(2)
C13A N1A C14A N3A -164.46(13)
C14A N2A C15A C16A 0.1(2)
C14A N2A C15A C18A 179.32(14)
N2A C15A C16A C17A 0.5(2)
C18A C15A C16A C17A -178.71(16)
C14A N3A C17A C16A 0.4(2)
C14A N3A C17A C19A -179.31(14)
C15A C16A C17A N3A -0.8(2)
C15A C16A C17A C19A 178.95(16)
C21A N4A C20A C3A 151.32(13)
C2A C3A C20A N4A 113.85(14)
C4A C3A C20A N4A -70.14(16)
C20A N4A C21A N6A -0.10(19)
C20A N4A C21A N5A -179.79(12)
C24A N6A C21A N4A -171.94(12)
C24A N6A C21A N5A 7.7(2)
C22A N5A C21A N4A 172.26(12)
C22A N5A C21A N6A -7.4(2)
C21A N5A C22A C23A 0.52(19)
C21A N5A C22A C25A -178.75(12)
N5A C22A C23A C24A 5.2(2)
C25A C22A C23A C24A -175.59(13)
C21A N6A C24A C23A -1.10(19)
C21A N6A C24A C26A 179.20(12)
C22A C23A C24A N6A -4.9(2)
C22A C23A C24A C26A 174.82(13)
C28A N7A C27A C5A -178.86(13)
C4A C5A C27A N7A -104.50(15)
C6A C5A C27A N7A 72.75(16)
C31A N9A C28A N8A 3.2(2)
C31A N9A C28A N7A -176.89(13)
C29A N8A C28A N9A -2.5(2)
C29A N8A C28A N7A 177.62(13)
C27A N7A C28A N9A 2.7(2)
C27A N7A C28A N8A -177.36(13)
C28A N8A C29A C30A -0.4(2)
C28A N8A C29A C32A -179.60(15)
N8A C29A C30A C31A 2.1(3)
C32A C29A C30A C31A -178.69(17)
C28A N9A C31A C30A -1.1(2)
C28A N9A C31A C33A 178.58(14)
C29A C30A C31A N9A -1.3(2)
C29A C30A C31A C33A 179.00(16)
